data_2017118
loop_
_publ_author_name
'Langer, Vratislav'
'Gyepesov\'a, Dalma'
'Koh\'utov\'a, M\'aria'
'Valent, Alad\'ar'

_publ_section_title
;Dimeric
 (isoquinoline)(<i>N</i>-salicylidene-<small>D</small>,<small>L</small>-glutamato)copper(II)
 ethanol solvate
;
_journal_coeditor_code SK3299
_journal_issue 5
_journal_name_full 'Acta Crystallographica Section C'
_journal_page_first m208
_journal_page_last m210
_journal_paper_doi 10.1107/S0108270109009731
_journal_volume 65
_journal_year 2009
_chemical_formula_iupac '[Cu2 (C12 H11 N O5)2 (C9 H7 N)2], 2C2 H6 O'
_chemical_formula_moiety ' C42 H36 Cu2 N4 O10, 2(C2 H6 O)'
_chemical_formula_sum 'C46 H48 Cu2 N4 O12'
_chemical_formula_weight 975.98
_chemical_name_systematic
;
Bis[\m-hydrogen
<i>N</i>-(2-oxidobenzylidene)-DL-glutamato]bis[(isoquinoline)copper(II)]
ethanol disolvate
;
_space_group_IT_number 2
_symmetry_cell_setting triclinic
_symmetry_space_group_name_Hall '-P 1'
_symmetry_space_group_name_H-M 'P -1'
_atom_sites_solution_hydrogens geom
_atom_sites_solution_primary direct
_atom_sites_solution_secondary difmap
_audit_creation_method SHELXL-97
_cell_angle_alpha 66.477(5)
_cell_angle_beta 69.288(3)
_cell_angle_gamma 69.139(3)
_cell_formula_units_Z 1
_cell_length_a 9.4211(16)
_cell_length_b 10.949(3)
_cell_length_c 12.565(3)
_cell_measurement_reflns_used 1943
_cell_measurement_temperature 153(2)
_cell_measurement_theta_max 23.86
_cell_measurement_theta_min 2.31
_cell_volume 1076.1(4)
_computing_cell_refinement 'SAINT (Bruker, 2003)'
_computing_data_collection 'SMART (Bruker, 2003)'
_computing_data_reduction 'SAINT (Bruker, 2003) and SADABS (Sheldrick, 2003)'
_computing_molecular_graphics 'DIAMOND (Brandenburg, 2008)'
_computing_publication_material 'SHELXTL (Sheldrick, 2008)'
_computing_structure_refinement 'SHELXTL (Sheldrick, 2008)'
_computing_structure_solution 'SHELXTL (Sheldrick, 2008)'
_diffrn_ambient_temperature 153(2)
_diffrn_detector_area_resol_mean '120 \mm'
_diffrn_measured_fraction_theta_full 0.993
_diffrn_measured_fraction_theta_max 0.993
_diffrn_measurement_device_type 'Siemens SMART CCD area-detector'
_diffrn_measurement_method \w
_diffrn_radiation_monochromator graphite
_diffrn_radiation_source 'fine-focus sealed tube'
_diffrn_radiation_type MoK\a
_diffrn_radiation_wavelength 0.71073
_diffrn_reflns_av_R_equivalents 0.0637
_diffrn_reflns_av_sigmaI/netI 0.0796
_diffrn_reflns_limit_h_max 11
_diffrn_reflns_limit_h_min -11
_diffrn_reflns_limit_k_max 12
_diffrn_reflns_limit_k_min -12
_diffrn_reflns_limit_l_max 14
_diffrn_reflns_limit_l_min -14
_diffrn_reflns_number 8414
_diffrn_reflns_theta_full 24.95
_diffrn_reflns_theta_max 24.95
_diffrn_reflns_theta_min 2.31
_diffrn_standards_decay_% 0
_diffrn_standards_number 0
_exptl_absorpt_coefficient_mu 1.058
_exptl_absorpt_correction_T_max 0.8835
_exptl_absorpt_correction_T_min 0.8083
_exptl_absorpt_correction_type multi-scan
_exptl_absorpt_process_details '(SADABS; Sheldrick, 2003)'
_exptl_crystal_colour green--blue
_exptl_crystal_density_diffrn 1.506
_exptl_crystal_density_method 'not measured'
_exptl_crystal_description 'drop-like irregular'
_exptl_crystal_F_000 506
_exptl_crystal_size_max 0.21
_exptl_crystal_size_mid 0.19
_exptl_crystal_size_min 0.12
_refine_diff_density_max 0.842
_refine_diff_density_min -0.521
_refine_ls_extinction_method none
_refine_ls_goodness_of_fit_ref 1.000
_refine_ls_hydrogen_treatment constr
_refine_ls_matrix_type full
_refine_ls_number_parameters 292
_refine_ls_number_reflns 3744
_refine_ls_number_restraints 18
_refine_ls_restrained_S_all 1.019
_refine_ls_R_factor_all 0.0809
_refine_ls_R_factor_gt 0.0482
_refine_ls_shift/su_max 0.000
_refine_ls_shift/su_mean 0.000
_refine_ls_structure_factor_coef Fsqd
_refine_ls_weighting_details 'calc w=1/[\s^2^(Fo^2^)+(0.0564P)^2^+0.8014P] where P=(Fo^2^+2Fc^2^)/3'
_refine_ls_weighting_scheme calc
_refine_ls_wR_factor_gt 0.1079
_refine_ls_wR_factor_ref 0.1235
_reflns_number_gt 2710
_reflns_number_total 3744
_reflns_threshold_expression I>2\s(I)
_cod_data_source_file sk3299.cif
_cod_data_source_block I
_cod_original_sg_symbol_H-M 'P -1 '
_cod_database_code 2017118
_cod_database_fobs_code 2017118

loop_
_symmetry_equiv_pos_as_xyz
'x, y, z'
'-x, -y, -z'

loop_
_atom_site_type_symbol
_atom_site_label
_atom_site_fract_x
_atom_site_fract_y
_atom_site_fract_z
_atom_site_U_iso_or_equiv
_atom_site_adp_type
_atom_site_calc_flag
_atom_site_refinement_flags
_atom_site_occupancy
_atom_site_disorder_assembly
_atom_site_disorder_group
Cu Cu1 -0.07835(6) -0.11298(5) 0.49788(5) 0.02484(18) Uani d . 1 . .
O O1 0.4807(5) -0.4562(4) 0.6903(4) 0.0698(13) Uani d . 1 . .
H H1 0.5223 -0.4605 0.7412 0.084 Uiso calc R 1 . .
O O2 0.4285(4) -0.6479(4) 0.8206(3) 0.0562(10) Uani d . 1 . .
O O3 -0.0301(3) 0.0539(3) 0.3801(2) 0.0258(6) Uani d . 1 . .
O O4 -0.1218(3) -0.2904(3) 0.6019(3) 0.0301(7) Uani d . 1 . .
O O5 -0.0232(3) -0.5165(3) 0.6437(3) 0.0338(7) Uani d . 1 . .
N N1 0.1137(4) -0.2279(3) 0.4295(3) 0.0256(8) Uani d . 1 . .
C C1 0.2032(5) -0.1898(4) 0.3246(4) 0.0268(9) Uani d . 1 . .
H H1A 0.2890 -0.2586 0.2989 0.032 Uiso calc R 1 . .
C C2 0.1849(4) -0.0530(4) 0.2433(4) 0.0245(9) Uani d . 1 . .
C C3 0.2884(5) -0.0326(5) 0.1291(4) 0.0321(10) Uani d . 1 . .
H H3 0.3662 -0.1094 0.1097 0.039 Uiso calc R 1 . .
C C4 0.2807(5) 0.0949(5) 0.0449(4) 0.0361(11) Uani d . 1 . .
H H4 0.3523 0.1069 -0.0318 0.043 Uiso calc R 1 . .
C C5 0.1660(5) 0.2059(5) 0.0740(4) 0.0351(11) Uani d . 1 . .
H H5 0.1583 0.2946 0.0160 0.042 Uiso calc R 1 . .
C C6 0.0631(5) 0.1905(4) 0.1851(4) 0.0304(10) Uani d . 1 . .
H H6 -0.0136 0.2690 0.2024 0.036 Uiso calc R 1 . .
C C7 0.0689(4) 0.0617(4) 0.2734(3) 0.0225(9) Uani d . 1 . .
C C8 0.1451(5) -0.3706(4) 0.5051(4) 0.0291(10) Uani d . 1 . .
H H8 0.1917 -0.4336 0.4550 0.035 Uiso calc R 1 . .
C C9 0.2567(5) -0.3911(4) 0.5764(4) 0.0316(10) Uani d . 1 . .
H H9A 0.2098 -0.3243 0.6218 0.038 Uiso calc R 1 . .
H H9B 0.3552 -0.3693 0.5196 0.038 Uiso calc R 1 . .
C C10 0.2973(5) -0.5349(4) 0.6641(4) 0.0366(11) Uani d . 1 . .
H H10A 0.1992 -0.5577 0.7205 0.044 Uiso calc R 1 . .
H H10B 0.3468 -0.6019 0.6189 0.044 Uiso calc R 1 . .
C C11 0.4057(5) -0.5504(5) 0.7347(4) 0.0363(11) Uani d . 1 . .
C C13 -0.0118(5) -0.3963(4) 0.5896(4) 0.0260(9) Uani d . 1 . .
N N1Q -0.3003(4) -0.0194(3) 0.5629(3) 0.0239(8) Uani d . 1 . .
C C2Q -0.3766(5) 0.1003(4) 0.4940(4) 0.0248(9) Uani d . 1 . .
H H2Q -0.3200 0.1431 0.4162 0.030 Uiso calc R 1 . .
C C3Q -0.5291(5) 0.1609(4) 0.5313(4) 0.0271(9) Uani d . 1 . .
H H3Q -0.5769 0.2455 0.4804 0.033 Uiso calc R 1 . .
C C4Q -0.7803(5) 0.1549(5) 0.6898(4) 0.0324(10) Uani d . 1 . .
H H4Q -0.8344 0.2400 0.6439 0.039 Uiso calc R 1 . .
C C5Q -0.8568(5) 0.0845(5) 0.7986(4) 0.0373(11) Uani d . 1 . .
H H5Q -0.9651 0.1214 0.8287 0.045 Uiso calc R 1 . .
C C6Q -0.7795(5) -0.0410(5) 0.8674(4) 0.0395(12) Uani d . 1 . .
H H6Q -0.8364 -0.0890 0.9426 0.047 Uiso calc R 1 . .
C C7Q -0.6239(5) -0.0954(5) 0.8282(4) 0.0361(11) Uani d . 1 . .
H H7Q -0.5719 -0.1802 0.8761 0.043 Uiso calc R 1 . .
C C8Q -0.3801(5) -0.0783(4) 0.6697(4) 0.0264(9) Uani d . 1 . .
H H8Q -0.3270 -0.1614 0.7185 0.032 Uiso calc R 1 . .
C C9Q -0.6183(5) 0.0996(4) 0.6453(4) 0.0258(9) Uani d . 1 . .
C C10Q -0.5403(5) -0.0245(4) 0.7157(4) 0.0265(9) Uani d . 1 . .
O O1E 0.6852(5) -0.4945(6) 0.8002(4) 0.0885(16) Uani d U 1 . .
H H1E 0.7682 -0.5010 0.7458 0.106 Uiso calc R 1 . .
C C1E 0.7895(8) -0.5641(7) 0.9681(6) 0.0746(19) Uani d U 1 . .
H H1E1 0.8917 -0.5486 0.9172 0.112 Uiso calc R 1 . .
H H1E2 0.8043 -0.6436 1.0395 0.112 Uiso calc R 1 . .
H H1E3 0.7256 -0.4823 0.9924 0.112 Uiso calc R 1 . .
C C2E 0.7081(8) -0.5912(7) 0.8999(6) 0.0759(19) Uani d U 1 . .
H H2E1 0.7705 -0.6775 0.8811 0.091 Uiso calc R 1 . .
H H2E2 0.6051 -0.6063 0.9526 0.091 Uiso calc R 1 . .

loop_
_atom_site_aniso_label
_atom_site_aniso_U_11
_atom_site_aniso_U_22
_atom_site_aniso_U_33
_atom_site_aniso_U_12
_atom_site_aniso_U_13
_atom_site_aniso_U_23
Cu1 0.0200(3) 0.0253(3) 0.0273(3) -0.0059(2) -0.0049(2) -0.0070(2)
O1 0.075(3) 0.077(3) 0.064(3) -0.054(2) -0.044(2) 0.026(2)
O2 0.062(2) 0.049(2) 0.052(2) -0.0164(18) -0.033(2) 0.0080(19)
O3 0.0236(15) 0.0259(15) 0.0263(16) -0.0051(12) -0.0047(13) -0.0088(12)
O4 0.0218(15) 0.0261(15) 0.0359(18) -0.0042(13) -0.0046(13) -0.0071(13)
O5 0.0272(16) 0.0272(16) 0.0401(19) -0.0083(13) -0.0068(14) -0.0039(14)
N1 0.0231(18) 0.0231(18) 0.028(2) -0.0066(14) -0.0100(16) -0.0017(15)
C1 0.018(2) 0.031(2) 0.032(3) -0.0068(18) -0.0057(19) -0.0107(19)
C2 0.017(2) 0.034(2) 0.024(2) -0.0106(17) -0.0038(17) -0.0083(18)
C3 0.027(2) 0.037(3) 0.037(3) -0.0090(19) -0.006(2) -0.017(2)
C4 0.033(3) 0.050(3) 0.024(2) -0.020(2) -0.001(2) -0.007(2)
C5 0.032(3) 0.039(3) 0.029(3) -0.014(2) -0.006(2) -0.002(2)
C6 0.028(2) 0.031(2) 0.033(3) -0.0061(19) -0.013(2) -0.008(2)
C7 0.017(2) 0.034(2) 0.019(2) -0.0104(17) -0.0055(17) -0.0073(18)
C8 0.022(2) 0.026(2) 0.036(3) -0.0033(17) -0.0084(19) -0.0081(19)
C9 0.027(2) 0.030(2) 0.036(3) -0.0097(19) -0.009(2) -0.006(2)
C10 0.030(2) 0.032(2) 0.048(3) -0.010(2) -0.020(2) -0.003(2)
C11 0.028(2) 0.040(3) 0.038(3) -0.009(2) -0.006(2) -0.010(2)
C13 0.025(2) 0.030(2) 0.025(2) -0.0098(19) -0.0093(18) -0.0043(19)
N1Q 0.0211(18) 0.0272(18) 0.027(2) -0.0078(15) -0.0089(15) -0.0084(16)
C2Q 0.027(2) 0.024(2) 0.030(2) -0.0095(18) -0.0102(19) -0.0084(18)
C3Q 0.029(2) 0.021(2) 0.036(3) -0.0036(18) -0.016(2) -0.0090(19)
C4Q 0.023(2) 0.037(2) 0.048(3) -0.0022(19) -0.013(2) -0.025(2)
C5Q 0.022(2) 0.055(3) 0.045(3) -0.011(2) 0.000(2) -0.032(3)
C6Q 0.037(3) 0.055(3) 0.030(3) -0.021(2) 0.000(2) -0.016(2)
C7Q 0.032(3) 0.040(3) 0.033(3) -0.008(2) -0.006(2) -0.011(2)
C8Q 0.027(2) 0.026(2) 0.029(2) -0.0063(18) -0.011(2) -0.0088(19)
C9Q 0.023(2) 0.032(2) 0.033(2) -0.0093(18) -0.0076(19) -0.018(2)
C10Q 0.023(2) 0.033(2) 0.028(2) -0.0083(18) -0.0072(19) -0.0128(19)
O1E 0.060(3) 0.160(4) 0.045(2) -0.070(3) -0.020(2) 0.012(3)
C1E 0.099(5) 0.073(4) 0.067(4) -0.023(3) -0.042(4) -0.016(3)
C2E 0.061(3) 0.092(4) 0.068(4) -0.021(3) -0.025(3) -0.008(3)

loop_
_atom_type_symbol
_atom_type_description
_atom_type_scat_dispersion_real
_atom_type_scat_dispersion_imag
_atom_type_scat_source
C C 0.0033 0.0016 'International Tables Vol C Tables 4.2.6.8 and 6.1.1.4'
H H 0.0000 0.0000 'International Tables Vol C Tables 4.2.6.8 and 6.1.1.4'
N N 0.0061 0.0033 'International Tables Vol C Tables 4.2.6.8 and 6.1.1.4'
O O 0.0106 0.0060 'International Tables Vol C Tables 4.2.6.8 and 6.1.1.4'
Cu Cu 0.3201 1.2651 'International Tables Vol C Tables 4.2.6.8 and 6.1.1.4'

loop_
_geom_angle_atom_site_label_1
_geom_angle_atom_site_label_2
_geom_angle_atom_site_label_3
_geom_angle_site_symmetry_1
_geom_angle_site_symmetry_3
_geom_angle
_geom_angle_publ_flag
O3 Cu1 N1 . . 93.08(12) ?
O3 Cu1 O4 . . 173.30(12) ?
N1 Cu1 O4 . . 82.64(12) ?
O3 Cu1 N1Q . . 93.97(12) ?
N1 Cu1 N1Q . . 167.18(13) ?
O4 Cu1 N1Q . . 89.31(12) ?
C11 O1 H1 . . 109.5 ?
C7 O3 Cu1 . . 124.8(2) ?
C13 O4 Cu1 . . 116.2(3) ?
C1 N1 C8 . . 120.7(4) ?
C1 N1 Cu1 . . 125.5(3) ?
C8 N1 Cu1 . . 113.5(3) ?
N1 C1 C2 . . 125.7(4) ?
N1 C1 H1A . . 117.1 ?
C2 C1 H1A . . 117.1 ?
C3 C2 C7 . . 119.4(4) ?
C3 C2 C1 . . 117.5(4) ?
C7 C2 C1 . . 123.1(4) ?
C4 C3 C2 . . 121.9(4) ?
C4 C3 H3 . . 119.0 ?
C2 C3 H3 . . 119.0 ?
C3 C4 C5 . . 118.5(4) ?
C3 C4 H4 . . 120.8 ?
C5 C4 H4 . . 120.8 ?
C6 C5 C4 . . 121.5(4) ?
C6 C5 H5 . . 119.3 ?
C4 C5 H5 . . 119.3 ?
C5 C6 C7 . . 121.4(4) ?
C5 C6 H6 . . 119.3 ?
C7 C6 H6 . . 119.3 ?
O3 C7 C6 . . 118.7(4) ?
O3 C7 C2 . . 123.9(4) ?
C6 C7 C2 . . 117.4(4) ?
N1 C8 C9 . . 108.7(3) ?
N1 C8 C13 . . 107.0(3) ?
C9 C8 C13 . . 110.1(4) ?
N1 C8 H8 . . 110.4 ?
C9 C8 H8 . . 110.4 ?
C13 C8 H8 . . 110.4 ?
C8 C9 C10 . . 115.4(3) ?
C8 C9 H9A . . 108.4 ?
C10 C9 H9A . . 108.4 ?
C8 C9 H9B . . 108.4 ?
C10 C9 H9B . . 108.4 ?
H9A C9 H9B . . 107.5 ?
C11 C10 C9 . . 113.8(4) ?
C11 C10 H10A . . 108.8 ?
C9 C10 H10A . . 108.8 ?
C11 C10 H10B . . 108.8 ?
C9 C10 H10B . . 108.8 ?
H10A C10 H10B . . 107.7 ?
O2 C11 O1 . . 122.7(4) ?
O2 C11 C10 . . 122.4(4) ?
O1 C11 C10 . . 114.7(4) ?
O5 C13 O4 . . 124.3(4) ?
O5 C13 C8 . . 119.1(4) ?
O4 C13 C8 . . 116.5(3) ?
C8Q N1Q C2Q . . 118.0(3) ?
C8Q N1Q Cu1 . . 120.7(3) ?
C2Q N1Q Cu1 . . 121.0(3) ?
C3Q C2Q N1Q . . 122.8(4) ?
C3Q C2Q H2Q . . 118.6 ?
N1Q C2Q H2Q . . 118.6 ?
C2Q C3Q C9Q . . 120.5(4) ?
C2Q C3Q H3Q . . 119.8 ?
C9Q C3Q H3Q . . 119.8 ?
C5Q C4Q C9Q . . 119.2(4) ?
C5Q C4Q H4Q . . 120.4 ?
C9Q C4Q H4Q . . 120.4 ?
C4Q C5Q C6Q . . 121.3(4) ?
C4Q C5Q H5Q . . 119.3 ?
C6Q C5Q H5Q . . 119.3 ?
C7Q C6Q C5Q . . 120.9(4) ?
C7Q C6Q H6Q . . 119.6 ?
C5Q C6Q H6Q . . 119.6 ?
C6Q C7Q C10Q . . 119.3(4) ?
C6Q C7Q H7Q . . 120.3 ?
C10Q C7Q H7Q . . 120.3 ?
N1Q C8Q C10Q . . 123.4(4) ?
N1Q C8Q H8Q . . 118.3 ?
C10Q C8Q H8Q . . 118.3 ?
C4Q C9Q C3Q . . 123.9(4) ?
C4Q C9Q C10Q . . 119.3(4) ?
C3Q C9Q C10Q . . 116.8(4) ?
C7Q C10Q C8Q . . 121.5(4) ?
C7Q C10Q C9Q . . 119.9(4) ?
C8Q C10Q C9Q . . 118.5(4) ?
C2E O1E H1E . . 109.5 ?
C2E C1E H1E1 . . 109.5 ?
C2E C1E H1E2 . . 109.5 ?
H1E1 C1E H1E2 . . 109.5 ?
C2E C1E H1E3 . . 109.5 ?
H1E1 C1E H1E3 . . 109.5 ?
H1E2 C1E H1E3 . . 109.5 ?
O1E C2E C1E . . 115.8(6) ?
O1E C2E H2E1 . . 108.3 ?
C1E C2E H2E1 . . 108.3 ?
O1E C2E H2E2 . . 108.3 ?
C1E C2E H2E2 . . 108.3 ?
H2E1 C2E H2E2 . . 107.4 ?

loop_
_geom_bond_atom_site_label_1
_geom_bond_atom_site_label_2
_geom_bond_site_symmetry_2
_geom_bond_distance
_geom_bond_publ_flag
Cu1 O3 . 1.922(3) y
Cu1 N1 . 1.933(3) y
Cu1 O4 . 1.952(3) y
Cu1 N1Q . 2.006(3) y
Cu1 O3 2_556 2.487(3) y
O1 C11 . 1.286(5) ?
O1 H1 . 0.8400 ?
O2 C11 . 1.196(5) ?
O3 C7 . 1.325(5) ?
O4 C13 . 1.271(5) ?
O5 C13 . 1.242(5) ?
N1 C1 . 1.284(5) ?
N1 C8 . 1.454(5) ?
C1 C2 . 1.427(6) ?
C1 H1A . 0.9500 ?
C2 C3 . 1.403(6) ?
C2 C7 . 1.423(6) ?
C3 C4 . 1.370(6) ?
C3 H3 . 0.9500 ?
C4 C5 . 1.385(6) ?
C4 H4 . 0.9500 ?
C5 C6 . 1.374(6) ?
C5 H5 . 0.9500 ?
C6 C7 . 1.401(6) ?
C6 H6 . 0.9500 ?
C8 C9 . 1.516(6) ?
C8 C13 . 1.529(6) ?
C8 H8 . 1.0000 ?
C9 C10 . 1.524(6) ?
C9 H9A . 0.9900 ?
C9 H9B . 0.9900 ?
C10 C11 . 1.502(6) ?
C10 H10A . 0.9900 ?
C10 H10B . 0.9900 ?
N1Q C8Q . 1.312(5) ?
N1Q C2Q . 1.359(5) ?
C2Q C3Q . 1.348(6) ?
C2Q H2Q . 0.9500 ?
C3Q C9Q . 1.411(6) ?
C3Q H3Q . 0.9500 ?
C4Q C5Q . 1.357(6) ?
C4Q C9Q . 1.420(6) ?
C4Q H4Q . 0.9500 ?
C5Q C6Q . 1.396(7) ?
C5Q H5Q . 0.9500 ?
C6Q C7Q . 1.359(6) ?
C6Q H6Q . 0.9500 ?
C7Q C10Q . 1.412(6) ?
C7Q H7Q . 0.9500 ?
C8Q C10Q . 1.407(5) ?
C8Q H8Q . 0.9500 ?
C9Q C10Q . 1.399(6) ?
O1E C2E . 1.306(7) ?
O1E H1E . 0.8400 ?
C1E C2E . 1.497(8) ?
C1E H1E1 . 0.9800 ?
C1E H1E2 . 0.9800 ?
C1E H1E3 . 0.9800 ?
C2E H2E1 . 0.9900 ?
C2E H2E2 . 0.9900 ?

loop_
_geom_hbond_atom_site_label_D
_geom_hbond_atom_site_label_H
_geom_hbond_atom_site_label_A
_geom_hbond_site_symmetry_A
_geom_hbond_distance_DH
_geom_hbond_distance_HA
_geom_hbond_distance_DA
_geom_hbond_angle_DHA
O1 H1 O1E . 0.84 1.79 2.576(5) 154
O1E H1E O5 1_655 0.84 1.92 2.750(5) 169

loop_
_geom_torsion_atom_site_label_1
_geom_torsion_atom_site_label_2
_geom_torsion_atom_site_label_3
_geom_torsion_atom_site_label_4
_geom_torsion_site_symmetry_1
_geom_torsion_site_symmetry_2
_geom_torsion_site_symmetry_3
_geom_torsion_site_symmetry_4
_geom_torsion
_geom_torsion_publ_flag
N1 Cu1 O3 C7 . . . . 21.8(3) ?
N1Q Cu1 O3 C7 . . . . -147.5(3) ?
N1 Cu1 O4 C13 . . . . 5.3(3) ?
N1Q Cu1 O4 C13 . . . . 175.3(3) ?
O3 Cu1 N1 C1 . . . . -15.7(3) ?
O4 Cu1 N1 C1 . . . . 159.1(4) ?
N1Q Cu1 N1 C1 . . . . 107.6(6) ?
O3 Cu1 N1 C8 . . . . 169.2(3) ?
O4 Cu1 N1 C8 . . . . -16.0(3) ?
N1Q Cu1 N1 C8 . . . . -67.5(7) ?
C8 N1 C1 C2 . . . . -179.4(4) ?
Cu1 N1 C1 C2 . . . . 5.8(6) ?
N1 C1 C2 C3 . . . . -175.9(4) ?
N1 C1 C2 C7 . . . . 4.9(6) ?
C7 C2 C3 C4 . . . . -0.5(6) ?
C1 C2 C3 C4 . . . . -179.8(4) ?
C2 C3 C4 C5 . . . . -0.5(6) ?
C3 C4 C5 C6 . . . . 1.0(7) ?
C4 C5 C6 C7 . . . . -0.5(7) ?
Cu1 O3 C7 C6 . . . . 163.3(3) ?
Cu1 O3 C7 C2 . . . . -18.4(5) ?
C5 C6 C7 O3 . . . . 177.9(4) ?
C5 C6 C7 C2 . . . . -0.5(6) ?
C3 C2 C7 O3 . . . . -177.3(4) ?
C1 C2 C7 O3 . . . . 2.0(6) ?
C3 C2 C7 C6 . . . . 0.9(5) ?
C1 C2 C7 C6 . . . . -179.8(4) ?
C1 N1 C8 C9 . . . . 87.8(5) ?
Cu1 N1 C8 C9 . . . . -96.9(3) ?
C1 N1 C8 C13 . . . . -153.5(4) ?
Cu1 N1 C8 C13 . . . . 21.9(4) ?
N1 C8 C9 C10 . . . . 177.9(4) ?
C13 C8 C9 C10 . . . . 61.0(5) ?
C8 C9 C10 C11 . . . . -178.9(4) ?
C9 C10 C11 O2 . . . . 167.2(5) ?
C9 C10 C11 O1 . . . . -17.9(6) ?
Cu1 O4 C13 O5 . . . . -175.7(3) ?
Cu1 O4 C13 C8 . . . . 6.3(4) ?
N1 C8 C13 O5 . . . . 163.6(4) ?
C9 C8 C13 O5 . . . . -78.5(5) ?
N1 C8 C13 O4 . . . . -18.3(5) ?
C9 C8 C13 O4 . . . . 99.6(4) ?
O3 Cu1 N1Q C8Q . . . . -160.6(3) ?
N1 Cu1 N1Q C8Q . . . . 76.2(7) ?
O4 Cu1 N1Q C8Q . . . . 25.2(3) ?
O3 Cu1 N1Q C2Q . . . . 25.3(3) ?
N1 Cu1 N1Q C2Q . . . . -97.9(6) ?
O4 Cu1 N1Q C2Q . . . . -148.9(3) ?
C8Q N1Q C2Q C3Q . . . . 0.7(6) ?
Cu1 N1Q C2Q C3Q . . . . 174.9(3) ?
N1Q C2Q C3Q C9Q . . . . -1.1(6) ?
C9Q C4Q C5Q C6Q . . . . -0.2(6) ?
C4Q C5Q C6Q C7Q . . . . 1.3(7) ?
C5Q C6Q C7Q C10Q . . . . -0.9(7) ?
C2Q N1Q C8Q C10Q . . . . 0.7(6) ?
Cu1 N1Q C8Q C10Q . . . . -173.6(3) ?
C5Q C4Q C9Q C3Q . . . . 177.0(4) ?
C5Q C4Q C9Q C10Q . . . . -1.4(6) ?
C2Q C3Q C9Q C4Q . . . . -178.2(4) ?
C2Q C3Q C9Q C10Q . . . . 0.3(6) ?
C6Q C7Q C10Q C8Q . . . . -178.3(4) ?
C6Q C7Q C10Q C9Q . . . . -0.7(6) ?
N1Q C8Q C10Q C7Q . . . . 176.2(4) ?
N1Q C8Q C10Q C9Q . . . . -1.4(6) ?
C4Q C9Q C10Q C7Q . . . . 1.8(6) ?
C3Q C9Q C10Q C7Q . . . . -176.7(4) ?
C4Q C9Q C10Q C8Q . . . . 179.5(3) ?
C3Q C9Q C10Q C8Q . . . . 0.9(6) ?
